data_7010713
loop_
_publ_author_name
'Sun, Daofeng'
'Cao, Rong'
'Liang, Yucang'
'Shi, Qian'
'Su, Weiping'
'Hong, Maochun'

_publ_section_title
;
 Hydrothermal syntheses, structures and properties of
 terephthalate-bridged polymeric complexes with zig-zag chain and
 channel structures
;
_journal_issue 16
_journal_name_full 'Journal of the Chemical Society, Dalton Transactions'
_journal_page_first 2335
_journal_paper_doi 10.1039/b102888j
_journal_year 2001
_chemical_formula_sum 'C20 H12 Cu N2 O4'
_chemical_formula_weight 407.86
_chemical_name_systematic
; 
? 
;
_space_group_IT_number 9
_symmetry_cell_setting monoclinic
_symmetry_space_group_name_Hall 'C -2yc'
_symmetry_space_group_name_H-M 'C 1 c 1'
_atom_sites_solution_hydrogens geom
_atom_sites_solution_primary direct
_atom_sites_solution_secondary difmap
_audit_creation_method SHELXL-97
_cell_angle_alpha 90.00
_cell_angle_beta 93.77(3)
_cell_angle_gamma 90.00
_cell_formula_units_Z 4
_cell_length_a 15.286(7)
_cell_length_b 10.143(3)
_cell_length_c 10.490(4)
_cell_measurement_temperature 293(2)
_cell_measurement_theta_max 25.03
_cell_measurement_theta_min 2.41
_cell_volume 1622.9(11)
_computing_structure_refinement 'SHELXL-97 (Sheldrick, 1997)'
_computing_structure_solution 'SHELXS-97 (Sheldrick, 1990)'
_diffrn_ambient_temperature 293(2)
_diffrn_measured_fraction_theta_full 0.997
_diffrn_measured_fraction_theta_max 0.997
_diffrn_radiation_monochromator graphite
_diffrn_radiation_source 'fine-focus sealed tube'
_diffrn_radiation_type MoK\a
_diffrn_radiation_wavelength 0.71073
_diffrn_reflns_av_R_equivalents 0.0208
_diffrn_reflns_av_sigmaI/netI 0.0384
_diffrn_reflns_limit_h_max 18
_diffrn_reflns_limit_h_min -11
_diffrn_reflns_limit_k_max 12
_diffrn_reflns_limit_k_min -9
_diffrn_reflns_limit_l_max 12
_diffrn_reflns_limit_l_min -10
_diffrn_reflns_number 3198
_diffrn_reflns_theta_full 25.03
_diffrn_reflns_theta_max 25.03
_diffrn_reflns_theta_min 2.41
_exptl_absorpt_coefficient_mu 1.377
_exptl_crystal_colour black
_exptl_crystal_density_diffrn 1.669
_exptl_crystal_density_method 'not measured'
_exptl_crystal_description block
_exptl_crystal_F_000 828
_exptl_crystal_size_max 0.50
_exptl_crystal_size_mid 0.20
_exptl_crystal_size_min 0.16
_refine_diff_density_max 0.309
_refine_diff_density_min -0.265
_refine_diff_density_rms 0.056
_refine_ls_abs_structure_details 'Flack H D (1983), Acta Cryst. A39, 876-881'
_refine_ls_abs_structure_Flack 0.02(3)
_refine_ls_extinction_method none
_refine_ls_goodness_of_fit_ref 1.050
_refine_ls_hydrogen_treatment mixed
_refine_ls_matrix_type full
_refine_ls_number_parameters 244
_refine_ls_number_reflns 1999
_refine_ls_number_restraints 2
_refine_ls_restrained_S_all 1.049
_refine_ls_R_factor_all 0.0404
_refine_ls_R_factor_gt 0.0309
_refine_ls_shift/su_max 1.108
_refine_ls_shift/su_mean 0.187
_refine_ls_structure_factor_coef Fsqd
_refine_ls_weighting_details 'calc w=1/[\s^2^(Fo^2^)+(0.0346P)^2^+1.5932P] where P=(Fo^2^+2Fc^2^)/3'
_refine_ls_weighting_scheme calc
_refine_ls_wR_factor_gt 0.0720
_refine_ls_wR_factor_ref 0.0785
_reflns_number_gt 1721
_reflns_number_total 1999
_reflns_threshold_expression >2sigma(I)
_cod_data_source_file b102888j.txt
_cod_data_source_block '[Cu(ta)(phen)]n'
_cod_depositor_comments
;
The following automatic conversions were performed:
'_symmetry_cell_setting' value 'Monoclinic' changed to 'monoclinic'
according to '/home/saulius/struct/CIF-dictionaries/cif_core.dic'
dictionary named 'cif_core.dic' version 2.4.1 from 2010-06-29.

Automatic conversion script
Id: cif_fix_enum 1527 2010-12-29 10:47:43Z saulius 
;
_cod_original_sg_symbol_H-M Cc
_cod_database_code 7010713

loop_
_symmetry_equiv_pos_as_xyz
'x, y, z'
'x, -y, z+1/2'
'x+1/2, y+1/2, z'
'x+1/2, -y+1/2, z+1/2'

loop_
_atom_site_label
_atom_site_type_symbol
_atom_site_fract_x
_atom_site_fract_y
_atom_site_fract_z
_atom_site_U_iso_or_equiv
_atom_site_adp_type
_atom_site_occupancy
_atom_site_symmetry_multiplicity
_atom_site_calc_flag
_atom_site_refinement_flags
_atom_site_disorder_assembly
_atom_site_disorder_group
Cu Cu 0.36353(17) 0.05035(3) 0.7808(3) 0.03095(16) Uani 1 1 d . . .
N1 N 0.3142(6) 0.2012(10) 0.6758(10) 0.033(2) Uani 1 1 d . . .
N2 N 0.4190(6) 0.2017(9) 0.8841(10) 0.033(2) Uani 1 1 d . . .
O1 O 0.5263(7) -0.0550(10) 0.7580(10) 0.056(3) Uani 1 1 d . . .
O2 O 0.4207(5) -0.0791(8) 0.8956(8) 0.042(2) Uani 1 1 d . . .
O3 O 0.7063(6) -0.4450(9) 1.3037(10) 0.052(3) Uani 1 1 d . . .
O4 O 0.8078(5) -0.4231(9) 1.1681(9) 0.041(2) Uani 1 1 d . . .
C1 C 0.2593(8) 0.1981(11) 0.5776(12) 0.046(4) Uani 1 1 d . . .
H1A H 0.2407 0.1160 0.5471 0.056 Uiso 1 1 calc R . .
C2 C 0.2260(9) 0.3083(13) 0.5142(12) 0.054(4) Uani 1 1 d . . .
H2A H 0.1930 0.2987 0.4371 0.065 Uiso 1 1 calc R . .
C3 C 0.2412(9) 0.4323(14) 0.5642(16) 0.053(4) Uani 1 1 d . . .
H3A H 0.2118 0.5061 0.5307 0.064 Uiso 1 1 calc R . .
C4 C 0.3024(9) 0.4414(12) 0.6668(15) 0.039(4) Uani 1 1 d . . .
C5 C 0.3388(9) 0.5628(11) 0.7354(17) 0.051(4) Uani 1 1 d . . .
H5A H 0.3193 0.6446 0.7054 0.061 Uiso 1 1 calc R . .
C6 C 0.3982(10) 0.5602(14) 0.8382(17) 0.059(4) Uani 1 1 d . . .
H6A H 0.4204 0.6376 0.8751 0.070 Uiso 1 1 calc R . .
C7 C 0.4237(10) 0.4407(14) 0.8843(16) 0.045(4) Uani 1 1 d . . .
C8 C 0.4799(10) 0.4326(13) 0.9969(17) 0.058(4) Uani 1 1 d . . .
H8A H 0.4981 0.5103 1.0376 0.070 Uiso 1 1 calc R . .
C9 C 0.5082(9) 0.3159(14) 1.0475(13) 0.054(4) Uani 1 1 d . . .
H9A H 0.5511 0.3130 1.1146 0.065 Uiso 1 1 calc R . .
C10 C 0.4706(7) 0.1986(12) 0.9951(11) 0.041(3) Uani 1 1 d . . .
H10A H 0.4812 0.1187 1.0369 0.049 Uiso 1 1 calc R . .
C11 C 0.3964(7) 0.3209(11) 0.8403(10) 0.031(2) Uani 1 1 d . . .
C12 C 0.3373(7) 0.3224(10) 0.7294(11) 0.035(3) Uani 1 1 d . . .
C13 C 0.5006(7) -0.0978(11) 0.8622(11) 0.031(3) Uani 1 1 d . . .
C14 C 0.5563(7) -0.1764(11) 0.9460(11) 0.028(2) Uani 1 1 d . . .
C15 C 0.5365(8) -0.1980(11) 1.0750(9) 0.032(3) Uani 1 1 d . . .
H15A H 0.4843 -0.1654 1.1034 0.039 Uiso 1 1 calc R . .
C16 C 0.5927(7) -0.2659(12) 1.1583(11) 0.037(3) Uani 1 1 d . . .
H16A H 0.5802 -0.2760 1.2433 0.045 Uiso 1 1 calc R . .
C17 C 0.6690(8) -0.3198(11) 1.1137(10) 0.031(3) Uani 1 1 d . . .
C18 C 0.6889(8) -0.3030(11) 0.9920(11) 0.040(3) Uani 1 1 d . . .
H18A H 0.7395 -0.3408 0.9636 0.048 Uiso 1 1 calc R . .
C19 C 0.6336(7) -0.2285(11) 0.9073(10) 0.035(3) Uani 1 1 d . . .
H19A H 0.6493 -0.2142 0.8243 0.043 Uiso 1 1 calc R . .
C20 C 0.7325(9) -0.4013(12) 1.2081(12) 0.039(3) Uani 1 1 d . . .

loop_
_atom_site_aniso_label
_atom_site_aniso_U_11
_atom_site_aniso_U_22
_atom_site_aniso_U_33
_atom_site_aniso_U_23
_atom_site_aniso_U_13
_atom_site_aniso_U_12
Cu 0.0281(3) 0.0286(2) 0.0351(3) -0.0004(10) -0.00580(17) 0.0017(9)
N1 0.027(5) 0.043(5) 0.028(4) -0.008(4) -0.003(3) -0.005(4)
N2 0.029(5) 0.028(5) 0.040(5) -0.012(4) -0.001(4) -0.008(4)
O1 0.062(7) 0.068(6) 0.038(6) 0.024(5) -0.005(5) 0.007(5)
O2 0.036(6) 0.037(4) 0.052(6) 0.014(4) -0.008(5) 0.002(4)
O3 0.049(6) 0.056(5) 0.051(6) 0.014(5) -0.003(5) 0.007(4)
O4 0.030(6) 0.041(5) 0.051(6) -0.003(4) -0.012(5) 0.009(4)
C1 0.053(8) 0.036(6) 0.052(7) 0.006(6) 0.015(6) 0.003(5)
C2 0.057(7) 0.060(7) 0.041(6) -0.001(5) -0.024(5) 0.000(6)
C3 0.049(7) 0.058(8) 0.051(9) 0.013(6) -0.010(6) 0.024(6)
C4 0.041(8) 0.025(5) 0.054(8) 0.011(4) 0.014(6) 0.014(5)
C5 0.054(8) 0.017(4) 0.082(10) 0.006(4) 0.007(6) -0.001(4)
C6 0.066(8) 0.044(6) 0.066(8) -0.007(5) 0.010(7) -0.016(5)
C7 0.044(8) 0.050(7) 0.041(6) -0.006(5) -0.003(5) 0.003(5)
C8 0.063(9) 0.040(7) 0.072(11) -0.027(7) 0.011(7) -0.008(6)
C9 0.040(6) 0.064(7) 0.058(7) -0.031(6) 0.005(5) -0.018(5)
C10 0.031(6) 0.057(7) 0.033(5) -0.004(5) -0.021(4) 0.000(5)
C11 0.022(5) 0.046(6) 0.025(5) -0.004(4) 0.002(4) 0.008(4)
C12 0.035(7) 0.017(4) 0.053(7) 0.001(4) 0.011(5) 0.009(4)
C13 0.027(6) 0.029(5) 0.038(6) -0.001(4) -0.004(4) 0.001(4)
C14 0.021(5) 0.026(5) 0.036(6) -0.007(5) 0.005(4) -0.002(4)
C15 0.030(6) 0.046(6) 0.021(5) 0.004(5) 0.003(4) 0.000(5)
C16 0.032(7) 0.051(7) 0.028(5) -0.007(5) 0.002(5) 0.013(5)
C17 0.039(6) 0.025(5) 0.028(6) 0.006(4) -0.015(4) 0.000(5)
C18 0.028(6) 0.037(6) 0.054(8) -0.013(6) -0.002(5) 0.013(5)
C19 0.038(8) 0.038(6) 0.029(6) 0.009(4) -0.001(5) -0.006(5)
C20 0.050(8) 0.029(5) 0.035(7) 0.002(5) -0.020(5) -0.007(5)

loop_
_atom_type_symbol
_atom_type_description
_atom_type_scat_dispersion_real
_atom_type_scat_dispersion_imag
_atom_type_scat_source
C C 0.0033 0.0016 'International Tables Vol C Tables 4.2.6.8 and 6.1.1.4'
H H 0.0000 0.0000 'International Tables Vol C Tables 4.2.6.8 and 6.1.1.4'
N N 0.0061 0.0033 'International Tables Vol C Tables 4.2.6.8 and 6.1.1.4'
O O 0.0106 0.0060 'International Tables Vol C Tables 4.2.6.8 and 6.1.1.4'
Cu Cu 0.3201 1.2651 'International Tables Vol C Tables 4.2.6.8 and 6.1.1.4'

loop_
_geom_angle_atom_site_label_1
_geom_angle_atom_site_label_2
_geom_angle_atom_site_label_3
_geom_angle
_geom_angle_site_symmetry_1
_geom_angle_site_symmetry_3
_geom_angle_publ_flag
O4 Cu O2 95.22(11) 4_444 . ?
O4 Cu N1 92.3(4) 4_444 . ?
O2 Cu N1 172.4(4) . . ?
O4 Cu N2 173.2(4) 4_444 . ?
O2 Cu N2 91.4(4) . . ?
N1 Cu N2 81.10(13) . . ?
C1 N1 C12 118.8(11) . . ?
C1 N1 Cu 128.6(9) . . ?
C12 N1 Cu 112.2(8) . . ?
C11 N2 C10 116.0(10) . . ?
C11 N2 Cu 114.4(9) . . ?
C10 N2 Cu 129.5(8) . . ?
C13 O2 Cu 108.7(7) . . ?
C20 O4 Cu 106.9(8) . 4_545 ?
N1 C1 C2 124.5(11) . . ?
C3 C2 C1 120.6(11) . . ?
C2 C3 C4 116.5(12) . . ?
C3 C4 C12 120.3(13) . . ?
C3 C4 C5 129.3(12) . . ?
C12 C4 C5 110.3(14) . . ?
C6 C5 C4 124.4(15) . . ?
C7 C6 C5 117.5(16) . . ?
C6 C7 C11 127.3(18) . . ?
C6 C7 C8 119.7(15) . . ?
C11 C7 C8 112.8(13) . . ?
C9 C8 C7 122.5(12) . . ?
C8 C9 C10 118.0(13) . . ?
N2 C10 C9 120.6(11) . . ?
N2 C11 C7 129.0(13) . . ?
N2 C11 C12 115.3(12) . . ?
C7 C11 C12 115.6(14) . . ?
N1 C12 C11 116.9(12) . . ?
N1 C12 C4 118.4(12) . . ?
C11 C12 C4 124.7(14) . . ?
O1 C13 O2 122.2(12) . . ?
O1 C13 C14 121.2(11) . . ?
O2 C13 C14 116.5(11) . . ?
C19 C14 C15 117.4(10) . . ?
C19 C14 C13 121.4(10) . . ?
C15 C14 C13 121.1(10) . . ?
C16 C15 C14 121.3(10) . . ?
C15 C16 C17 119.1(10) . . ?
C18 C17 C16 121.0(10) . . ?
C18 C17 C20 119.7(12) . . ?
C16 C17 C20 119.3(10) . . ?
C17 C18 C19 120.3(11) . . ?
C14 C19 C18 120.8(10) . . ?
O3 C20 O4 125.1(13) . . ?
O3 C20 C17 119.9(13) . . ?
O4 C20 C17 114.7(12) . . ?

loop_
_geom_bond_atom_site_label_1
_geom_bond_atom_site_label_2
_geom_bond_distance
_geom_bond_site_symmetry_2
_geom_bond_publ_flag
Cu O4 1.912(9) 4_444 ?
Cu O2 1.950(9) . ?
Cu N1 2.003(11) . ?
Cu N2 2.032(10) . ?
N1 C1 1.285(18) . ?
N1 C12 1.388(15) . ?
N2 C11 1.331(16) . ?
N2 C10 1.363(16) . ?
O1 C13 1.263(16) . ?
O2 C13 1.306(14) . ?
O3 C20 1.190(17) . ?
O4 C20 1.271(16) . ?
O4 Cu 1.912(9) 4_545 ?
C1 C2 1.380(17) . ?
C2 C3 1.376(19) . ?
C3 C4 1.38(2) . ?
C4 C12 1.458(15) . ?
C4 C5 1.51(2) . ?
C5 C6 1.364(8) . ?
C6 C7 1.35(2) . ?
C7 C11 1.356(18) . ?
C7 C8 1.42(2) . ?
C8 C9 1.36(2) . ?
C9 C10 1.417(16) . ?
C11 C12 1.426(6) . ?
C13 C14 1.426(15) . ?
C14 C19 1.380(17) . ?
C14 C15 1.423(15) . ?
C15 C16 1.370(15) . ?
C16 C17 1.396(17) . ?
C17 C18 1.343(17) . ?
C17 C20 1.574(15) . ?
C18 C19 1.405(16) . ?
